data_4346408
loop_
_publ_author_name
'Wang, Wen-Min'
'Zhang, Hong-Xia'
'Wang, Shi-Yu'
'Shen, Hai-Yun'
'Gao, Hong-Ling'
'Cui, Jian-Zhong'
'Zhao, Bin'

_publ_section_title
;
 Ligand Field Affected Single-Molecule Magnet Behavior of Lanthanide(III)
 Dinuclear Complexes with an 8-Hydroxyquinoline Schiff Base Derivative as
 Bridging Ligand.
;
_journal_issue 22
_journal_name_full 'Inorganic chemistry'
_journal_page_first 10610
_journal_page_last 10622
_journal_paper_doi 10.1021/acs.inorgchem.5b01404
_journal_volume 54
_journal_year 2015
_chemical_formula_sum 'C52 H36 Dy2 F14 N4 O10'
_chemical_formula_weight 1467.85
_space_group_IT_number 4
_space_group_name_Hall 'P 2yb'
_space_group_name_H-M_alt 'P 1 21 1'
_symmetry_cell_setting monoclinic
_symmetry_space_group_name_H-M 'P 1 21 1'
_atom_sites_solution_hydrogens geom
_atom_sites_solution_primary direct
_atom_sites_solution_secondary difmap
_audit_creation_method SHELXL-97
_cell_angle_alpha 90.00
_cell_angle_beta 108.30(3)
_cell_angle_gamma 90.00
_cell_formula_units_Z 2
_cell_length_a 10.959(2)
_cell_length_b 19.531(4)
_cell_length_c 13.299(3)
_cell_measurement_reflns_used 770
_cell_measurement_temperature 113(2)
_cell_measurement_theta_max 25.02
_cell_measurement_theta_min 1.92
_cell_volume 2702.6(11)
_computing_structure_refinement 'SHELXL-97 (Sheldrick, 1997)'
_computing_structure_solution 'SHELXS-97 (Sheldrick, 1990)'
_diffrn_ambient_temperature 113(2)
_diffrn_measured_fraction_theta_full 0.997
_diffrn_measured_fraction_theta_max 0.997
_diffrn_measurement_device_type CCD
_diffrn_radiation_monochromator graphite
_diffrn_radiation_source 'fine-focus sealed tube'
_diffrn_radiation_type MoK\a
_diffrn_radiation_wavelength 0.71073
_diffrn_reflns_av_R_equivalents 0.0723
_diffrn_reflns_av_sigmaI/netI 0.1127
_diffrn_reflns_limit_h_max 12
_diffrn_reflns_limit_h_min -13
_diffrn_reflns_limit_k_max 23
_diffrn_reflns_limit_k_min -23
_diffrn_reflns_limit_l_max 15
_diffrn_reflns_limit_l_min -15
_diffrn_reflns_number 22355
_diffrn_reflns_theta_full 25.02
_diffrn_reflns_theta_max 25.02
_diffrn_reflns_theta_min 1.92
_exptl_absorpt_coefficient_mu 2.853
_exptl_absorpt_correction_T_max 0.7259
_exptl_absorpt_correction_T_min 0.5992
_exptl_absorpt_correction_type multi-scan
_exptl_absorpt_process_details sadabs
_exptl_crystal_colour colorless
_exptl_crystal_density_diffrn 1.804
_exptl_crystal_density_method 'not measured'
_exptl_crystal_description block
_exptl_crystal_F_000 1428
_exptl_crystal_size_max 0.20
_exptl_crystal_size_mid 0.18
_exptl_crystal_size_min 0.12
_refine_diff_density_max 1.249
_refine_diff_density_min -2.112
_refine_diff_density_rms 0.152
_refine_ls_abs_structure_details 'Flack H D (1983), Acta Cryst. A39, 876-881'
_refine_ls_abs_structure_Flack -5(10)
_refine_ls_extinction_method none
_refine_ls_goodness_of_fit_ref 0.952
_refine_ls_hydrogen_treatment mixed
_refine_ls_matrix_type full
_refine_ls_number_parameters 770
_refine_ls_number_reflns 9364
_refine_ls_number_restraints 106
_refine_ls_restrained_S_all 0.952
_refine_ls_R_factor_all 0.0613
_refine_ls_R_factor_gt 0.0510
_refine_ls_shift/su_max 0.003
_refine_ls_shift/su_mean 0.000
_refine_ls_structure_factor_coef Fsqd
_refine_ls_weighting_details 'calc w=1/[\s^2^(Fo^2^)+(0.0245P)^2^+0.0000P] where P=(Fo^2^+2Fc^2^)/3'
_refine_ls_weighting_scheme calc
_refine_ls_wR_factor_gt 0.0939
_refine_ls_wR_factor_ref 0.1011
_reflns_number_gt 8174
_reflns_number_total 9364
_reflns_threshold_expression >2sigma(I)
_cod_data_source_file ic5b01404_si_002.cif
_cod_data_source_block 8
_cod_depositor_comments
;
The following automatic conversions were performed:

data item '_symmetry_cell_setting' value 'Monoclinic' was changed to
'monoclinic' in accordance with the
/home/saulius/struct/COD-crude-data/automatic-downloads/DataCite-retrospective/ACS/depositions/lib/dictionaries/cif_core.dic
dictionary named 'cif_core.dic' version 2.4.2 last updated on
2011-04-26.

Automatic conversion script
Id: cif_fix_values 6909 2019-04-08 15:41:33Z antanas 
;
_cod_original_cell_volume 2702.5(9)
_cod_original_sg_symbol_H-M P2(1)
_cod_database_code 4346408

loop_
_symmetry_equiv_pos_as_xyz
'x, y, z'
'-x, y+1/2, -z'

loop_
_atom_site_label
_atom_site_type_symbol
_atom_site_fract_x
_atom_site_fract_y
_atom_site_fract_z
_atom_site_U_iso_or_equiv
_atom_site_adp_type
_atom_site_occupancy
_atom_site_symmetry_multiplicity
_atom_site_calc_flag
_atom_site_refinement_flags
_atom_site_disorder_assembly
_atom_site_disorder_group
Dy1 Dy 0.74887(4) 0.517223(19) -0.13614(3) 0.02358(13) Uani 1 1 d . . .
Dy2 Dy 0.74335(4) 0.482727(18) 0.14978(3) 0.02332(13) Uani 1 1 d . . .
F1 F 0.9207(9) 0.2978(4) 0.6704(6) 0.067(3) Uani 1 1 d . . .
F2 F 0.5635(10) 0.7019(5) -0.6583(6) 0.077(3) Uani 1 1 d . . .
F3 F 0.3132(6) 0.4867(5) -0.3761(5) 0.0506(18) Uani 1 1 d . . .
F4 F 0.3002(8) 0.3773(5) -0.3960(7) 0.076(3) Uani 1 1 d . . .
F5 F 0.4027(7) 0.4372(6) -0.4808(5) 0.068(3) Uani 1 1 d . . .
F6A F 0.5951(10) 0.7452(5) -0.3659(6) 0.053(3) Uani 0.704(6) 1 d PDU A 1
F7A F 0.4446(9) 0.6945(6) -0.3216(9) 0.063(3) Uani 0.704(6) 1 d PDU A 1
F8A F 0.5359(10) 0.7851(5) -0.2389(7) 0.047(3) Uani 0.704(6) 1 d PDU A 1
F6B F 1.0649(14) 0.7228(9) -0.0424(13) 0.052(5) Uani 0.296(6) 1 d PDU A 2
F7B F 1.0250(15) 0.6837(7) 0.0965(10) 0.041(5) Uani 0.296(6) 1 d PDU A 2
F8B F 0.9401(14) 0.7779(6) 0.0272(14) 0.041(5) Uani 0.296(6) 1 d PDU A 2
F9 F 1.0884(7) 0.5594(5) 0.4978(5) 0.059(2) Uani 1 1 d . . .
F10 F 1.1894(9) 0.6225(5) 0.4162(7) 0.086(3) Uani 1 1 d . . .
F11 F 1.1791(6) 0.5161(5) 0.3902(5) 0.0515(19) Uani 1 1 d . . .
F12 F 0.9059(9) 0.2520(5) 0.3726(6) 0.082(3) Uani 1 1 d . . .
F13 F 1.0503(8) 0.3042(5) 0.3231(8) 0.093(4) Uani 1 1 d . . .
F14 F 0.9586(8) 0.2159(4) 0.2409(6) 0.072(3) Uani 1 1 d . . .
O1 O 0.6201(6) 0.5218(5) -0.0251(4) 0.0241(16) Uani 1 1 d . . .
O2 O 0.8711(6) 0.4785(5) 0.0394(4) 0.0223(15) Uani 1 1 d . . .
O3 O 0.5657(6) 0.4812(5) -0.2705(5) 0.0278(16) Uani 1 1 d . . .
O4 O 0.7469(7) 0.3950(5) -0.1424(5) 0.025(2) Uani 1 1 d U . .
O5 O 0.6391(10) 0.6165(5) -0.2167(7) 0.033(2) Uani 1 1 d . . .
O6 O 0.8796(8) 0.6111(4) -0.0618(6) 0.029(2) Uani 1 1 d . . .
O7 O 0.9240(6) 0.5191(5) 0.2844(5) 0.0268(15) Uani 1 1 d . . .
O8 O 0.7436(7) 0.6052(5) 0.1584(5) 0.026(2) Uani 1 1 d . . .
O9 O 0.8516(9) 0.3827(5) 0.2290(7) 0.028(2) Uani 1 1 d . . .
O10 O 0.6133(8) 0.3879(4) 0.0766(6) 0.029(2) Uani 1 1 d . . .
N1 N 0.5244(7) 0.5213(6) 0.1408(6) 0.0234(18) Uani 1 1 d . . .
N2 N 0.6707(8) 0.4588(4) 0.3228(6) 0.025(2) Uani 1 1 d . . .
N3 N 0.9667(7) 0.4787(5) -0.1280(6) 0.0237(19) Uani 1 1 d . . .
N4 N 0.8207(8) 0.5408(4) -0.3082(6) 0.025(2) Uani 1 1 d . . .
C1 C 0.4984(11) 0.5471(6) -0.0431(8) 0.025(2) Uani 1 1 d . . .
C2 C 0.4192(11) 0.5684(5) -0.1392(8) 0.029(3) Uani 1 1 d . . .
H2 H 0.4469 0.5646 -0.1999 0.035 Uiso 1 1 calc R . .
C3 C 0.2958(11) 0.5962(6) -0.1497(9) 0.030(3) Uani 1 1 d . . .
H3 H 0.2438 0.6116 -0.2173 0.036 Uiso 1 1 calc R . .
C4 C 0.2493(12) 0.6014(6) -0.0660(9) 0.036(3) Uani 1 1 d . . .
H4 H 0.1671 0.6208 -0.0750 0.043 Uiso 1 1 calc R . .
C5 C 0.3260(12) 0.5773(6) 0.0348(9) 0.032(3) Uani 1 1 d . . .
C6 C 0.2840(11) 0.5774(6) 0.1272(9) 0.031(3) Uani 1 1 d . . .
H6 H 0.2026 0.5961 0.1235 0.037 Uiso 1 1 calc R . .
C7 C 0.3629(11) 0.5501(7) 0.2216(9) 0.033(3) Uani 1 1 d . . .
H7 H 0.3382 0.5516 0.2840 0.039 Uiso 1 1 calc R . .
C8 C 0.4793(10) 0.5203(8) 0.2230(8) 0.029(2) Uani 1 1 d . . .
C9 C 0.4507(10) 0.5501(5) 0.0463(8) 0.022(2) Uani 1 1 d . . .
C10 C 0.5580(11) 0.4844(8) 0.3189(8) 0.036(3) Uani 1 1 d . . .
H10 H 0.5276 0.4797 0.3780 0.043 Uiso 1 1 calc R . .
C11 C 0.7320(12) 0.4163(6) 0.4140(9) 0.032(3) Uani 1 1 d . . .
C12 C 0.6613(15) 0.3727(7) 0.4557(11) 0.040(4) Uani 1 1 d . . .
H12 H 0.5709 0.3695 0.4235 0.048 Uiso 1 1 calc R . .
C13 C 0.7227(16) 0.3327(7) 0.5460(11) 0.048(4) Uani 1 1 d . . .
H13 H 0.6759 0.3037 0.5781 0.057 Uiso 1 1 calc R . .
C14 C 0.8579(16) 0.3385(7) 0.5857(10) 0.043(4) Uani 1 1 d . . .
C15 C 0.9300(13) 0.3769(7) 0.5416(10) 0.043(3) Uani 1 1 d . . .
H15 H 1.0212 0.3761 0.5685 0.052 Uiso 1 1 calc R . .
C16 C 0.8643(12) 0.4188(6) 0.4529(8) 0.036(3) Uani 1 1 d . . .
H16 H 0.9112 0.4480 0.4212 0.043 Uiso 1 1 calc R . .
C17 C 0.9912(10) 0.4541(5) 0.0548(8) 0.020(2) Uani 1 1 d . . .
C18 C 1.0724(10) 0.4297(6) 0.1520(8) 0.026(3) Uani 1 1 d . . .
H18 H 1.0433 0.4307 0.2121 0.031 Uiso 1 1 calc R . .
C19 C 1.1971(11) 0.4037(6) 0.1630(9) 0.032(3) Uani 1 1 d . . .
H19 H 1.2494 0.3885 0.2306 0.038 Uiso 1 1 calc R . .
C20 C 1.2440(10) 0.4001(6) 0.0792(9) 0.029(3) Uani 1 1 d . . .
H20 H 1.3265 0.3809 0.0886 0.034 Uiso 1 1 calc R . .
C21 C 1.1691(12) 0.4251(5) -0.0224(9) 0.029(3) Uani 1 1 d . . .
C22 C 1.2082(12) 0.4233(6) -0.1130(9) 0.031(3) Uani 1 1 d . . .
H22 H 1.2869 0.4016 -0.1099 0.037 Uiso 1 1 calc R . .
C23 C 1.1344(10) 0.4524(6) -0.2065(8) 0.028(3) Uani 1 1 d . . .
H23 H 1.1639 0.4546 -0.2663 0.034 Uiso 1 1 calc R . .
C24 C 1.0116(10) 0.4793(7) -0.2105(8) 0.025(2) Uani 1 1 d . . .
C25 C 1.0420(9) 0.4520(5) -0.0328(8) 0.021(2) Uani 1 1 d . . .
C26 C 0.9312(9) 0.5139(8) -0.3062(7) 0.028(2) Uani 1 1 d . . .
H26 H 0.9591 0.5169 -0.3668 0.034 Uiso 1 1 calc R . .
C27 C 0.7564(13) 0.5815(6) -0.4021(9) 0.035(3) Uani 1 1 d . . .
C28 C 0.8213(15) 0.6260(7) -0.4469(9) 0.040(4) Uani 1 1 d . . .
H28 H 0.9122 0.6289 -0.4183 0.048 Uiso 1 1 calc R . .
C29 C 0.7580(15) 0.6669(8) -0.5330(11) 0.053(4) Uani 1 1 d . . .
H29 H 0.8041 0.6965 -0.5647 0.064 Uiso 1 1 calc R . .
C30 C 0.6277(16) 0.6630(8) -0.5701(10) 0.049(4) Uani 1 1 d . . .
C31 C 0.5564(13) 0.6184(7) -0.5275(9) 0.042(3) Uani 1 1 d . . .
H31 H 0.4657 0.6154 -0.5584 0.050 Uiso 1 1 calc R . .
C32 C 0.6184(12) 0.5790(6) -0.4407(8) 0.040(3) Uani 1 1 d . . .
H32 H 0.5715 0.5511 -0.4073 0.048 Uiso 1 1 calc R . .
C33 C 0.3819(12) 0.4311(7) -0.3867(9) 0.035(3) Uani 1 1 d . . .
C34 C 0.5056(11) 0.4245(6) -0.2988(8) 0.029(3) Uani 1 1 d . . .
C35 C 0.5468(12) 0.3589(7) -0.2611(10) 0.037(3) Uani 1 1 d . . .
H35 H 0.4912 0.3209 -0.2850 0.045 Uiso 1 1 calc R . .
C36 C 0.6718(15) 0.3488(7) -0.1870(11) 0.030(3) Uani 1 1 d . . .
C37 C 0.7181(13) 0.2739(7) -0.1599(11) 0.040(3) Uani 1 1 d . . .
H37A H 0.7315 0.2652 -0.0846 0.059 Uiso 1 1 calc R . .
H37B H 0.7990 0.2670 -0.1752 0.059 Uiso 1 1 calc R . .
H37C H 0.6529 0.2423 -0.2028 0.059 Uiso 1 1 calc R . .
C38 C 0.5534(12) 0.7272(6) -0.2835(8) 0.042(3) Uani 1 1 d DU . .
H38A H 0.4852 0.6984 -0.3294 0.063 Uiso 0.296(6) 1 calc PR A 2
H38B H 0.5931 0.7541 -0.3272 0.063 Uiso 0.296(6) 1 calc PR A 2
H38C H 0.5166 0.7582 -0.2427 0.063 Uiso 0.296(6) 1 calc PR A 2
C39 C 0.6565(13) 0.6813(7) -0.2066(9) 0.027(3) Uani 1 1 d D A .
C40 C 0.7614(11) 0.7128(9) -0.1341(9) 0.032(3) Uani 1 1 d . . .
H40 H 0.7634 0.7613 -0.1299 0.038 Uiso 1 1 calc R A .
C41 C 0.8639(12) 0.6756(7) -0.0671(9) 0.029(3) Uani 1 1 d D A .
C42 C 0.9763(12) 0.7169(5) 0.0042(9) 0.037(3) Uani 1 1 d DU . .
H42A H 1.0419 0.6855 0.0473 0.056 Uiso 0.704(6) 1 calc PR A 1
H42B H 0.9456 0.7464 0.0507 0.056 Uiso 0.704(6) 1 calc PR A 1
H42C H 1.0136 0.7451 -0.0396 0.056 Uiso 0.704(6) 1 calc PR A 1
C43 C 1.1124(12) 0.5681(6) 0.4064(10) 0.036(3) Uani 1 1 d . . .
C44 C 0.9820(11) 0.5757(6) 0.3136(8) 0.030(3) Uani 1 1 d . . .
C45 C 0.9410(14) 0.6396(7) 0.2798(10) 0.046(4) Uani 1 1 d . . .
H45 H 0.9948 0.6776 0.3086 0.055 Uiso 1 1 calc R . .
C46 C 0.8208(15) 0.6514(7) 0.2031(12) 0.035(4) Uani 1 1 d . . .
C47 C 0.7694(13) 0.7259(7) 0.1756(12) 0.052(4) Uani 1 1 d . . .
H47A H 0.6906 0.7319 0.1947 0.078 Uiso 1 1 calc R . .
H47B H 0.7508 0.7339 0.0996 0.078 Uiso 1 1 calc R . .
H47C H 0.8344 0.7586 0.2155 0.078 Uiso 1 1 calc R . .
C48 C 0.9382(13) 0.2754(6) 0.2857(9) 0.034(3) Uani 1 1 d . . .
C49 C 0.8310(15) 0.3201(7) 0.2120(12) 0.034(4) Uani 1 1 d . . .
C50 C 0.7278(13) 0.2872(9) 0.1431(9) 0.038(4) Uani 1 1 d . . .
H50 H 0.7281 0.2387 0.1394 0.046 Uiso 1 1 calc R . .
C51 C 0.6212(12) 0.3237(6) 0.0776(9) 0.025(3) Uani 1 1 d . . .
C52 C 0.5121(13) 0.2830(6) 0.0044(11) 0.037(3) Uani 1 1 d U . .
H52A H 0.4878 0.3012 -0.0686 0.056 Uiso 1 1 d R . .
H52B H 0.4390 0.2875 0.0327 0.056 Uiso 1 1 d R . .
H52C H 0.5358 0.2344 0.0039 0.056 Uiso 1 1 d R . .

loop_
_atom_site_aniso_label
_atom_site_aniso_U_11
_atom_site_aniso_U_22
_atom_site_aniso_U_33
_atom_site_aniso_U_23
_atom_site_aniso_U_13
_atom_site_aniso_U_12
Dy1 0.0251(3) 0.0153(3) 0.0283(2) -0.0003(2) 0.0056(2) -0.0002(2)
Dy2 0.0237(3) 0.0162(3) 0.0280(2) -0.0007(2) 0.0053(2) 0.0007(2)
F1 0.101(8) 0.047(6) 0.050(5) 0.025(4) 0.019(5) 0.032(5)
F2 0.106(8) 0.048(6) 0.056(5) 0.030(4) -0.003(5) 0.007(5)
F3 0.040(4) 0.052(5) 0.053(4) -0.005(4) 0.004(3) 0.017(4)
F4 0.047(5) 0.059(7) 0.087(6) 0.011(5) -0.028(5) -0.021(5)
F5 0.052(5) 0.125(9) 0.031(4) -0.005(5) 0.020(4) 0.022(6)
F6A 0.064(7) 0.053(7) 0.033(5) 0.020(5) 0.002(5) 0.028(6)
F7A 0.042(7) 0.033(7) 0.095(9) 0.016(6) -0.007(6) 0.006(5)
F8A 0.068(7) 0.031(6) 0.039(6) -0.002(4) 0.011(5) 0.021(6)
F6B 0.058(12) 0.047(11) 0.051(12) -0.012(9) 0.017(9) -0.025(10)
F7B 0.039(11) 0.019(9) 0.040(10) 0.003(7) -0.022(8) -0.013(8)
F8B 0.019(9) 0.016(8) 0.072(12) -0.006(8) -0.008(9) -0.004(7)
F9 0.049(5) 0.090(7) 0.030(4) -0.005(4) -0.001(4) 0.023(5)
F10 0.059(6) 0.058(7) 0.104(7) 0.018(5) -0.025(6) -0.019(5)
F11 0.037(4) 0.068(5) 0.042(4) -0.006(4) 0.002(3) 0.020(5)
F12 0.117(8) 0.082(7) 0.058(5) 0.030(5) 0.043(5) 0.040(6)
F13 0.043(5) 0.042(6) 0.151(9) 0.035(6) -0.031(6) -0.007(5)
F14 0.073(6) 0.048(6) 0.074(6) -0.016(4) -0.004(5) 0.033(5)
O1 0.020(4) 0.023(4) 0.024(3) 0.010(4) -0.001(3) 0.012(4)
O2 0.021(4) 0.021(4) 0.023(3) -0.002(4) 0.006(3) -0.008(4)
O3 0.031(4) 0.021(4) 0.030(4) -0.002(4) 0.009(3) -0.001(5)
O4 0.026(2) 0.025(2) 0.026(2) 0.0007(10) 0.0076(12) 0.0002(10)
O5 0.041(6) 0.013(5) 0.044(5) 0.006(4) 0.015(5) 0.007(4)
O6 0.036(5) 0.010(5) 0.038(5) -0.002(3) 0.009(4) -0.004(4)
O7 0.026(4) 0.017(4) 0.029(4) 0.001(4) -0.003(3) 0.006(4)
O8 0.030(5) 0.006(4) 0.038(4) -0.003(3) 0.003(4) 0.001(3)
O9 0.028(5) 0.022(5) 0.031(5) -0.003(4) 0.006(4) -0.004(4)
O10 0.031(5) 0.019(5) 0.033(5) 0.002(3) 0.003(4) -0.001(4)
N1 0.018(4) 0.014(4) 0.043(5) 0.002(5) 0.015(4) 0.001(5)
N2 0.027(5) 0.029(5) 0.020(4) -0.003(3) 0.008(4) -0.008(4)
N3 0.024(5) 0.013(4) 0.028(4) -0.001(4) 0.000(4) -0.005(5)
N4 0.027(5) 0.020(5) 0.027(5) 0.004(3) 0.011(4) 0.001(4)
C1 0.025(6) 0.020(6) 0.029(6) 0.001(5) 0.005(5) 0.007(5)
C2 0.036(7) 0.019(6) 0.030(6) -0.001(4) 0.008(6) 0.003(5)
C3 0.026(7) 0.014(6) 0.043(7) 0.002(5) -0.001(6) -0.006(5)
C4 0.048(9) 0.009(6) 0.056(8) -0.006(5) 0.025(7) 0.002(6)
C5 0.029(7) 0.018(6) 0.046(7) -0.008(5) 0.010(6) -0.003(5)
C6 0.025(7) 0.027(7) 0.050(8) 0.000(5) 0.025(7) -0.004(5)
C7 0.033(7) 0.035(7) 0.037(6) -0.003(5) 0.020(6) 0.008(6)
C8 0.026(6) 0.024(6) 0.040(6) -0.005(6) 0.015(5) -0.010(6)
C9 0.021(6) 0.016(5) 0.030(6) -0.005(4) 0.007(5) 0.006(5)
C10 0.049(7) 0.022(5) 0.042(6) 0.004(6) 0.022(6) 0.004(7)
C11 0.042(8) 0.009(5) 0.044(7) 0.001(5) 0.010(6) -0.008(6)
C12 0.041(8) 0.033(8) 0.054(9) 0.002(6) 0.028(7) 0.004(6)
C13 0.076(11) 0.023(8) 0.051(8) 0.007(6) 0.030(8) -0.009(7)
C14 0.076(11) 0.026(7) 0.032(7) 0.001(5) 0.025(8) 0.005(7)
C15 0.043(9) 0.038(8) 0.042(8) 0.005(6) 0.005(7) 0.004(7)
C16 0.043(8) 0.028(7) 0.031(6) -0.004(5) 0.003(6) -0.005(6)
C17 0.019(6) 0.009(5) 0.030(6) -0.002(4) 0.004(5) -0.010(5)
C18 0.017(6) 0.030(7) 0.032(6) 0.003(5) 0.011(5) 0.004(5)
C19 0.027(7) 0.017(7) 0.045(7) 0.003(5) 0.002(6) 0.003(6)
C20 0.008(6) 0.026(7) 0.041(7) 0.006(5) -0.007(5) 0.003(5)
C21 0.034(7) 0.011(5) 0.044(7) -0.004(4) 0.014(6) 0.001(5)
C22 0.034(8) 0.019(6) 0.047(8) 0.000(5) 0.023(7) -0.004(5)
C23 0.037(7) 0.025(6) 0.029(6) -0.009(5) 0.020(6) -0.001(6)
C24 0.025(6) 0.018(5) 0.034(5) -0.003(6) 0.012(5) -0.004(6)
C25 0.015(6) 0.012(5) 0.034(6) -0.005(4) 0.005(5) -0.007(5)
C26 0.028(6) 0.027(6) 0.028(5) 0.001(6) 0.008(5) -0.014(7)
C27 0.051(9) 0.026(7) 0.025(6) 0.006(5) 0.009(6) 0.001(6)
C28 0.051(9) 0.039(8) 0.025(7) 0.000(5) 0.006(6) 0.008(7)
C29 0.080(13) 0.033(9) 0.048(8) 0.017(6) 0.021(9) 0.003(8)
C30 0.070(12) 0.034(8) 0.030(7) 0.016(6) -0.003(7) 0.011(8)
C31 0.058(9) 0.028(7) 0.031(7) -0.002(5) 0.003(7) -0.003(7)
C32 0.049(9) 0.041(8) 0.029(7) -0.003(5) 0.010(6) 0.001(7)
C33 0.028(7) 0.043(8) 0.037(7) -0.001(5) 0.013(6) -0.001(6)
C34 0.025(7) 0.030(7) 0.027(6) -0.002(5) 0.000(5) -0.002(5)
C35 0.029(7) 0.019(7) 0.052(8) 0.006(5) -0.005(6) -0.001(6)
C36 0.038(8) 0.013(7) 0.042(8) -0.010(5) 0.018(7) -0.008(6)
C37 0.035(8) 0.024(8) 0.054(8) -0.006(6) 0.006(7) 0.001(7)
C38 0.049(7) 0.026(6) 0.037(6) 0.009(4) -0.005(5) 0.016(5)
C39 0.021(7) 0.028(8) 0.027(7) 0.001(5) 0.002(6) -0.001(6)
C40 0.025(8) 0.017(9) 0.044(8) 0.007(5) -0.003(7) 0.006(5)
C41 0.026(7) 0.035(8) 0.028(7) -0.007(5) 0.012(6) -0.011(6)
C42 0.033(7) 0.024(5) 0.044(6) -0.004(4) -0.004(5) -0.003(4)
C43 0.026(7) 0.025(7) 0.051(8) -0.001(5) 0.003(6) 0.002(6)
C44 0.020(6) 0.036(7) 0.024(6) 0.001(5) -0.009(5) -0.001(5)
C45 0.047(9) 0.026(8) 0.050(8) -0.001(6) -0.008(7) -0.007(7)
C46 0.031(8) 0.025(8) 0.043(8) 0.006(6) 0.002(7) 0.007(6)
C47 0.043(9) 0.014(8) 0.078(10) -0.002(7) -0.010(8) 0.000(7)
C48 0.040(8) 0.025(7) 0.037(7) 0.001(5) 0.009(6) 0.001(6)
C49 0.046(10) 0.017(8) 0.048(9) 0.014(6) 0.029(8) 0.017(7)
C50 0.043(9) 0.017(9) 0.046(9) 0.005(5) 0.000(7) -0.004(6)
C51 0.035(8) 0.013(6) 0.035(7) 0.001(5) 0.020(6) 0.002(5)
C52 0.037(3) 0.037(3) 0.037(3) -0.0004(10) 0.0112(14) -0.0001(10)

loop_
_atom_type_symbol
_atom_type_description
_atom_type_scat_dispersion_real
_atom_type_scat_dispersion_imag
_atom_type_scat_source
C C 0.0033 0.0016 'International Tables Vol C Tables 4.2.6.8 and 6.1.1.4'
H H 0.0000 0.0000 'International Tables Vol C Tables 4.2.6.8 and 6.1.1.4'
N N 0.0061 0.0033 'International Tables Vol C Tables 4.2.6.8 and 6.1.1.4'
O O 0.0106 0.0060 'International Tables Vol C Tables 4.2.6.8 and 6.1.1.4'
F F 0.0171 0.0103 'International Tables Vol C Tables 4.2.6.8 and 6.1.1.4'
Dy Dy -0.1892 4.4098 'International Tables Vol C Tables 4.2.6.8 and 6.1.1.4'

loop_
_geom_angle_atom_site_label_1
_geom_angle_atom_site_label_2
_geom_angle_atom_site_label_3
_geom_angle
O3 Dy1 O1 87.2(2)
O3 Dy1 O6 145.2(3)
O1 Dy1 O6 96.5(3)
O3 Dy1 O5 72.9(4)
O1 Dy1 O5 86.1(3)
O6 Dy1 O5 72.9(4)
O3 Dy1 O4 71.1(3)
O1 Dy1 O4 93.4(3)
O6 Dy1 O4 142.5(3)
O5 Dy1 O4 144.0(3)
O3 Dy1 O2 136.5(3)
O1 Dy1 O2 70.41(18)
O6 Dy1 O2 76.0(3)
O5 Dy1 O2 138.2(3)
O4 Dy1 O2 73.6(3)
O3 Dy1 N3 121.8(3)
O1 Dy1 N3 138.5(2)
O6 Dy1 N3 76.5(3)
O5 Dy1 N3 128.2(3)
O4 Dy1 N3 72.3(3)
O2 Dy1 N3 68.2(2)
O3 Dy1 N4 79.1(2)
O1 Dy1 N4 158.0(2)
O6 Dy1 N4 85.5(3)
O5 Dy1 N4 73.5(3)
O4 Dy1 N4 98.2(2)
O2 Dy1 N4 130.9(2)
N3 Dy1 N4 63.3(3)
O3 Dy1 Dy2 115.01(17)
O1 Dy1 Dy2 36.03(15)
O6 Dy1 Dy2 85.31(18)
O5 Dy1 Dy2 115.2(2)
O4 Dy1 Dy2 81.82(15)
O2 Dy1 Dy2 34.38(15)
N3 Dy1 Dy2 102.50(18)
N4 Dy1 Dy2 164.67(18)
O7 Dy2 O2 87.8(2)
O7 Dy2 O10 144.9(3)
O2 Dy2 O10 96.7(3)
O7 Dy2 O9 73.8(3)
O2 Dy2 O9 86.2(3)
O10 Dy2 O9 71.8(3)
O7 Dy2 O8 70.7(3)
O2 Dy2 O8 94.2(3)
O10 Dy2 O8 142.9(3)
O9 Dy2 O8 144.5(3)
O7 Dy2 O1 136.7(3)
O2 Dy2 O1 70.71(19)
O10 Dy2 O1 76.6(3)
O9 Dy2 O1 138.0(3)
O8 Dy2 O1 73.9(3)
O7 Dy2 N1 121.4(3)
O2 Dy2 N1 138.1(2)
O10 Dy2 N1 76.6(3)
O9 Dy2 N1 128.1(3)
O8 Dy2 N1 71.7(3)
O1 Dy2 N1 67.5(2)
O7 Dy2 N2 78.7(2)
O2 Dy2 N2 158.1(3)
O10 Dy2 N2 85.1(3)
O9 Dy2 N2 73.6(3)
O8 Dy2 N2 97.4(2)
O1 Dy2 N2 130.5(2)
N1 Dy2 N2 63.5(3)
O7 Dy2 Dy1 115.46(17)
O2 Dy2 Dy1 35.93(16)
O10 Dy2 Dy1 85.70(19)
O9 Dy2 Dy1 114.9(2)
O8 Dy2 Dy1 82.74(17)
O1 Dy2 Dy1 34.78(15)
N1 Dy2 Dy1 102.28(18)
N2 Dy2 Dy1 164.61(18)
C1 O1 Dy1 130.5(6)
C1 O1 Dy2 120.1(6)
Dy1 O1 Dy2 109.2(2)
C17 O2 Dy2 131.8(6)
C17 O2 Dy1 118.3(5)
Dy2 O2 Dy1 109.7(3)
C34 O3 Dy1 136.3(8)
C36 O4 Dy1 137.8(9)
C39 O5 Dy1 136.7(9)
C41 O6 Dy1 134.3(9)
C44 O7 Dy2 136.3(7)
C46 O8 Dy2 137.1(8)
C49 O9 Dy2 133.8(10)
C51 O10 Dy2 138.6(10)
C8 N1 C9 119.4(9)
C8 N1 Dy2 123.9(7)
C9 N1 Dy2 116.5(6)
C10 N2 C11 115.6(9)
C10 N2 Dy2 115.1(7)
C11 N2 Dy2 129.0(7)
C24 N3 C25 119.3(9)
C24 N3 Dy1 124.1(6)
C25 N3 Dy1 116.5(6)
C26 N4 C27 115.5(9)
C26 N4 Dy1 115.5(7)
C27 N4 Dy1 129.0(7)
C2 C1 O1 124.8(9)
C2 C1 C9 118.2(10)
O1 C1 C9 117.0(8)
C1 C2 C3 120.8(10)
C1 C2 H2 119.6
C3 C2 H2 119.6
C4 C3 C2 122.4(11)
C4 C3 H3 118.8
C2 C3 H3 118.8
C3 C4 C5 118.9(11)
C3 C4 H4 120.6
C5 C4 H4 120.6
C4 C5 C9 119.1(10)
C4 C5 C6 123.5(11)
C9 C5 C6 117.4(10)
C7 C6 C5 119.7(10)
C7 C6 H6 120.1
C5 C6 H6 120.1
C6 C7 C8 118.6(10)
C6 C7 H7 120.7
C8 C7 H7 120.7
N1 C8 C7 123.8(11)
N1 C8 C10 116.6(10)
C7 C8 C10 119.6(9)
N1 C9 C5 120.9(9)
N1 C9 C1 118.3(9)
C5 C9 C1 120.6(9)
N2 C10 C8 120.1(9)
N2 C10 H10 119.9
C8 C10 H10 119.9
C16 C11 C12 121.9(12)
C16 C11 N2 116.7(10)
C12 C11 N2 121.3(12)
C11 C12 C13 120.4(14)
C11 C12 H12 119.8
C13 C12 H12 119.8
C14 C13 C12 115.9(12)
C14 C13 H13 122.1
C12 C13 H13 122.1
C15 C14 F1 117.9(14)
C15 C14 C13 124.8(13)
F1 C14 C13 117.1(12)
C14 C15 C16 117.7(13)
C14 C15 H15 121.2
C16 C15 H15 121.2
C11 C16 C15 119.1(12)
C11 C16 H16 120.4
C15 C16 H16 120.4
O2 C17 C18 124.4(9)
O2 C17 C25 119.4(9)
C18 C17 C25 116.2(9)
C17 C18 C19 121.9(10)
C17 C18 H18 119.1
C19 C18 H18 119.1
C20 C19 C18 122.0(10)
C20 C19 H19 119.0
C18 C19 H19 119.0
C19 C20 C21 120.0(10)
C19 C20 H20 120.0
C21 C20 H20 120.0
C22 C21 C20 124.4(11)
C22 C21 C25 118.1(10)
C20 C21 C25 117.5(10)
C23 C22 C21 121.0(11)
C23 C22 H22 119.5
C21 C22 H22 119.5
C22 C23 C24 117.8(10)
C22 C23 H23 121.1
C24 C23 H23 121.1
N3 C24 C23 123.4(10)
N3 C24 C26 116.1(9)
C23 C24 C26 120.3(9)
N3 C25 C17 117.4(9)
N3 C25 C21 120.2(9)
C17 C25 C21 122.4(9)
N4 C26 C24 120.1(9)
N4 C26 H26 119.9
C24 C26 H26 119.9
C28 C27 C32 119.8(12)
C28 C27 N4 122.6(12)
C32 C27 N4 117.3(10)
C27 C28 C29 122.0(14)
C27 C28 H28 119.0
C29 C28 H28 119.0
C30 C29 C28 117.6(13)
C30 C29 H29 121.2
C28 C29 H29 121.2
C29 C30 F2 118.2(14)
C29 C30 C31 122.9(13)
F2 C30 C31 118.8(14)
C32 C31 C30 119.7(13)
C32 C31 H31 120.2
C30 C31 H31 120.2
C31 C32 C27 117.9(12)
C31 C32 H32 121.0
C27 C32 H32 121.0
F5 C33 F3 106.7(10)
F5 C33 F4 106.4(11)
F3 C33 F4 104.9(9)
F5 C33 C34 111.1(10)
F3 C33 C34 112.7(10)
F4 C33 C34 114.4(11)
O3 C34 C35 127.4(11)
O3 C34 C33 114.3(10)
C35 C34 C33 118.2(11)
C34 C35 C36 120.5(12)
C34 C35 H35 119.8
C36 C35 H35 119.8
O4 C36 C35 125.3(13)
O4 C36 C37 117.1(13)
C35 C36 C37 117.6(12)
C36 C37 H37A 109.5
C36 C37 H37B 109.5
H37A C37 H37B 109.5
C36 C37 H37C 109.5
H37A C37 H37C 109.5
H37B C37 H37C 109.5
F7A C38 F8A 110.5(11)
F7A C38 F6A 108.1(10)
F8A C38 F6A 105.9(9)
F7A C38 C39 111.1(9)
F8A C38 C39 112.2(9)
F6A C38 C39 108.8(9)
F7A C38 H38A 18.8
F8A C38 H38A 125.6
F6A C38 H38A 91.8
C39 C38 H38A 109.5
F7A C38 H38B 123.6
F8A C38 H38B 87.8
F6A C38 H38B 19.9
C39 C38 H38B 109.5
H38A C38 H38B 109.5
F7A C38 H38C 91.8
F8A C38 H38C 22.8
F6A C38 H38C 126.0
C39 C38 H38C 109.5
H38A C38 H38C 109.5
H38B C38 H38C 109.5
O5 C39 C40 125.0(13)
O5 C39 C38 116.7(11)
C40 C39 C38 118.3(11)
C41 C40 C39 122.4(15)
C41 C40 H40 118.8
C39 C40 H40 118.8
O6 C41 C40 128.2(13)
O6 C41 C42 114.9(11)
C40 C41 C42 116.8(11)
F6B C42 F8B 110.5(11)
F6B C42 F7B 109.5(11)
F8B C42 F7B 106.6(11)
F6B C42 C41 109.0(10)
F8B C42 C41 112.2(10)
F7B C42 C41 109.0(9)
F6B C42 H42A 79.4
F8B C42 H42A 130.2
F7B C42 H42A 32.4
C41 C42 H42A 109.5
F6B C42 H42B 134.3
F8B C42 H42B 30.1
F7B C42 H42B 79.9
C41 C42 H42B 109.5
H42A C42 H42B 109.5
F6B C42 H42C 32.9
F8B C42 H42C 80.9
F7B C42 H42C 134.0
C41 C42 H42C 109.5
H42A C42 H42C 109.5
H42B C42 H42C 109.5
F11 C43 F10 105.4(10)
F11 C43 F9 109.3(10)
F10 C43 F9 108.2(11)
F11 C43 C44 111.1(10)
F10 C43 C44 113.1(10)
F9 C43 C44 109.7(10)
O7 C44 C45 128.0(11)
O7 C44 C43 113.7(10)
C45 C44 C43 118.1(11)
C44 C45 C46 121.8(13)
C44 C45 H45 119.1
C46 C45 H45 119.1
O8 C46 C45 124.4(13)
O8 C46 C47 114.8(12)
C45 C46 C47 120.5(13)
C46 C47 H47A 109.5
C46 C47 H47B 109.5
H47A C47 H47B 109.5
C46 C47 H47C 109.5
H47A C47 H47C 109.5
H47B C47 H47C 109.5
F13 C48 F14 105.8(11)
F13 C48 F12 106.3(10)
F14 C48 F12 101.8(10)
F13 C48 C49 115.9(11)
F14 C48 C49 113.9(10)
F12 C48 C49 111.9(10)
O9 C49 C50 130.0(15)
O9 C49 C48 112.4(13)
C50 C49 C48 117.5(12)
C49 C50 C51 121.7(15)
C49 C50 H50 119.1
C51 C50 H50 119.1
O10 C51 C50 123.4(13)
O10 C51 C52 118.7(12)
C50 C51 C52 117.9(11)
C51 C52 H52A 111.1
C51 C52 H52B 106.2
H52A C52 H52B 110.0
C51 C52 H52C 110.8
H52A C52 H52C 109.2
H52B C52 H52C 109.5

loop_
_geom_bond_atom_site_label_1
_geom_bond_atom_site_label_2
_geom_bond_distance
Dy1 O3 2.338(7)
Dy1 O1 2.344(6)
Dy1 O6 2.345(8)
Dy1 O5 2.354(9)
Dy1 O4 2.389(11)
Dy1 O2 2.419(6)
Dy1 N3 2.472(8)
Dy1 N4 2.683(8)
Dy1 Dy2 3.8808(10)
Dy2 O7 2.324(7)
Dy2 O2 2.327(6)
Dy2 O10 2.354(9)
Dy2 O9 2.355(10)
Dy2 O8 2.394(9)
Dy2 O1 2.417(6)
Dy2 N1 2.482(8)
Dy2 N2 2.702(8)
F1 C14 1.374(15)
F2 C30 1.389(14)
F3 C33 1.354(14)
F4 C33 1.361(14)
F5 C33 1.345(12)
F6A C38 1.359(11)
F7A C38 1.306(12)
F8A C38 1.319(11)
F6B C42 1.311(12)
F7B C42 1.341(12)
F8B C42 1.323(12)
F9 C43 1.334(13)
F10 C43 1.336(14)
F11 C43 1.308(14)
F12 C48 1.388(13)
F13 C48 1.300(14)
F14 C48 1.355(13)
O1 C1 1.371(12)
O2 C17 1.353(11)
O3 C34 1.283(14)
O4 C36 1.240(16)
O5 C39 1.281(16)
O6 C41 1.270(16)
O7 C44 1.273(14)
O8 C46 1.252(17)
O9 C49 1.251(17)
O10 C51 1.257(16)
N1 C8 1.334(11)
N1 C9 1.383(12)
N2 C10 1.319(13)
N2 C11 1.448(13)
N3 C24 1.336(11)
N3 C25 1.379(12)
N4 C26 1.311(13)
N4 C27 1.461(13)
C1 C2 1.365(14)
C1 C9 1.442(13)
C2 C3 1.423(15)
C2 H2 0.9500
C3 C4 1.365(16)
C3 H3 0.9500
C4 C5 1.420(16)
C4 H4 0.9500
C5 C9 1.430(14)
C5 C6 1.441(14)
C6 C7 1.388(16)
C6 H6 0.9500
C7 C8 1.396(14)
C7 H7 0.9500
C8 C10 1.475(16)
C10 H10 0.9500
C11 C16 1.379(16)
C11 C12 1.379(17)
C12 C13 1.414(19)
C12 H12 0.9500
C13 C14 1.41(2)
C13 H13 0.9500
C14 C15 1.350(19)
C15 C16 1.431(16)
C15 H15 0.9500
C16 H16 0.9500
C17 C18 1.402(13)
C17 C25 1.440(12)
C18 C19 1.421(14)
C18 H18 0.9500
C19 C20 1.368(16)
C19 H19 0.9500
C20 C21 1.429(15)
C20 H20 0.9500
C21 C22 1.401(14)
C21 C25 1.454(14)
C22 C23 1.375(16)
C22 H22 0.9500
C23 C24 1.429(14)
C23 H23 0.9500
C24 C26 1.465(15)
C26 H26 0.9500
C27 C28 1.372(17)
C27 C32 1.437(16)
C28 C29 1.390(18)
C28 H28 0.9500
C29 C30 1.358(19)
C29 H29 0.9500
C30 C31 1.404(19)
C31 C32 1.376(15)
C31 H31 0.9500
C32 H32 0.9500
C33 C34 1.491(16)
C34 C35 1.396(17)
C35 C36 1.429(19)
C35 H35 0.9500
C36 C37 1.552(19)
C37 H37A 0.9800
C37 H37B 0.9800
C37 H37C 0.9800
C38 C39 1.550(17)
C38 H38A 0.9800
C38 H38B 0.9800
C38 H38C 0.9800
C39 C40 1.390(17)
C40 C41 1.398(17)
C40 H40 0.9500
C41 C42 1.528(16)
C42 H42A 0.9800
C42 H42B 0.9800
C42 H42C 0.9800
C43 C44 1.574(16)
C44 C45 1.356(17)
C45 C46 1.408(19)
C45 H45 0.9500
C46 C47 1.562(19)
C47 H47A 0.9800
C47 H47B 0.9800
C47 H47C 0.9800
C48 C49 1.543(19)
C49 C50 1.37(2)
C50 C51 1.411(18)
C50 H50 0.9500
C51 C52 1.509(18)
C52 H52A 0.9881
C52 H52B 0.9910
C52 H52C 0.9854

loop_
_geom_torsion_atom_site_label_1
_geom_torsion_atom_site_label_2
_geom_torsion_atom_site_label_3
_geom_torsion_atom_site_label_4
_geom_torsion
O3 Dy1 Dy2 O7 -179.5(5)
O1 Dy1 Dy2 O7 -136.7(5)
O6 Dy1 Dy2 O7 -28.9(3)
O5 Dy1 Dy2 O7 -97.4(4)
O4 Dy1 Dy2 O7 115.8(3)
O2 Dy1 Dy2 O7 43.1(4)
N3 Dy1 Dy2 O7 46.1(3)
N4 Dy1 Dy2 O7 24.5(7)
O3 Dy1 Dy2 O2 137.4(4)
O1 Dy1 Dy2 O2 -179.7(7)
O6 Dy1 Dy2 O2 -71.9(4)
O5 Dy1 Dy2 O2 -140.5(5)
O4 Dy1 Dy2 O2 72.8(4)
N3 Dy1 Dy2 O2 3.1(4)
N4 Dy1 Dy2 O2 -18.6(7)
O3 Dy1 Dy2 O10 29.7(3)
O1 Dy1 Dy2 O10 72.5(4)
O6 Dy1 Dy2 O10 -179.6(4)
O5 Dy1 Dy2 O10 111.8(3)
O4 Dy1 Dy2 O10 -34.9(3)
O2 Dy1 Dy2 O10 -107.7(4)
N3 Dy1 Dy2 O10 -104.6(3)
N4 Dy1 Dy2 O10 -126.3(7)
O3 Dy1 Dy2 O9 97.3(4)
O1 Dy1 Dy2 O9 140.1(5)
O6 Dy1 Dy2 O9 -112.0(3)
O5 Dy1 Dy2 O9 179.4(5)
O4 Dy1 Dy2 O9 32.7(3)
O2 Dy1 Dy2 O9 -40.1(4)
N3 Dy1 Dy2 O9 -37.0(3)
N4 Dy1 Dy2 O9 -58.7(7)
O3 Dy1 Dy2 O8 -114.9(3)
O1 Dy1 Dy2 O8 -72.1(4)
O6 Dy1 Dy2 O8 35.7(3)
O5 Dy1 Dy2 O8 -32.9(3)
O4 Dy1 Dy2 O8 -179.6(3)
O2 Dy1 Dy2 O8 107.6(4)
N3 Dy1 Dy2 O8 110.7(3)
N4 Dy1 Dy2 O8 89.0(7)
O3 Dy1 Dy2 O1 -42.8(4)
O6 Dy1 Dy2 O1 107.8(4)
O5 Dy1 Dy2 O1 39.3(5)
O4 Dy1 Dy2 O1 -107.5(4)
O2 Dy1 Dy2 O1 179.7(7)
N3 Dy1 Dy2 O1 -177.2(5)
N4 Dy1 Dy2 O1 161.2(8)
O3 Dy1 Dy2 N1 -45.5(4)
O1 Dy1 Dy2 N1 -2.7(4)
O6 Dy1 Dy2 N1 105.1(3)
O5 Dy1 Dy2 N1 36.5(4)
O4 Dy1 Dy2 N1 -110.2(3)
O2 Dy1 Dy2 N1 177.0(4)
N3 Dy1 Dy2 N1 -179.9(4)
N4 Dy1 Dy2 N1 158.4(7)
O3 Dy1 Dy2 N2 -23.5(7)
O1 Dy1 Dy2 N2 19.3(8)
O6 Dy1 Dy2 N2 127.1(7)
O5 Dy1 Dy2 N2 58.5(8)
O4 Dy1 Dy2 N2 -88.2(7)
O2 Dy1 Dy2 N2 -161.0(8)
N3 Dy1 Dy2 N2 -157.9(7)
N4 Dy1 Dy2 N2 -179.6(12)
O3 Dy1 O1 C1 -43.8(10)
O6 Dy1 O1 C1 101.5(10)
O5 Dy1 O1 C1 29.2(10)
O4 Dy1 O1 C1 -114.7(10)
O2 Dy1 O1 C1 174.1(9)
N3 Dy1 O1 C1 178.4(9)
N4 Dy1 O1 C1 7.4(15)
Dy2 Dy1 O1 C1 174.2(12)
O3 Dy1 O1 Dy2 141.9(4)
O6 Dy1 O1 Dy2 -72.7(4)
O5 Dy1 O1 Dy2 -145.0(4)
O4 Dy1 O1 Dy2 71.1(3)
O2 Dy1 O1 Dy2 -0.1(4)
N3 Dy1 O1 Dy2 4.2(7)
N4 Dy1 O1 Dy2 -166.8(5)
O7 Dy2 O1 C1 -110.3(8)
O2 Dy2 O1 C1 -174.8(8)
O10 Dy2 O1 C1 83.0(8)
O9 Dy2 O1 C1 124.8(8)
O8 Dy2 O1 C1 -74.2(8)
N1 Dy2 O1 C1 2.2(8)
N2 Dy2 O1 C1 11.7(10)
Dy1 Dy2 O1 C1 -174.9(11)
O7 Dy2 O1 Dy1 64.6(5)
O2 Dy2 O1 Dy1 0.2(4)
O10 Dy2 O1 Dy1 -102.0(4)
O9 Dy2 O1 Dy1 -60.3(6)
O8 Dy2 O1 Dy1 100.7(4)
N1 Dy2 O1 Dy1 177.1(5)
N2 Dy2 O1 Dy1 -173.4(3)
O7 Dy2 O2 C17 44.1(9)
O10 Dy2 O2 C17 -100.9(9)
O9 Dy2 O2 C17 -29.8(9)
O8 Dy2 O2 C17 114.6(9)
O1 Dy2 O2 C17 -174.1(8)
N1 Dy2 O2 C17 -178.3(8)
N2 Dy2 O2 C17 -7.4(14)
Dy1 Dy2 O2 C17 -174.0(11)
O7 Dy2 O2 Dy1 -141.9(4)
O10 Dy2 O2 Dy1 73.0(4)
O9 Dy2 O2 Dy1 144.2(4)
O8 Dy2 O2 Dy1 -71.4(3)
O1 Dy2 O2 Dy1 -0.2(4)
N1 Dy2 O2 Dy1 -4.3(6)
N2 Dy2 O2 Dy1 166.6(5)
O3 Dy1 O2 C17 111.9(7)
O1 Dy1 O2 C17 175.1(7)
O6 Dy1 O2 C17 -82.7(7)
O5 Dy1 O2 C17 -125.4(8)
O4 Dy1 O2 C17 75.2(7)
N3 Dy1 O2 C17 -1.9(7)
N4 Dy1 O2 C17 -11.5(9)
Dy2 Dy1 O2 C17 174.9(10)
O3 Dy1 O2 Dy2 -63.0(5)
O1 Dy1 O2 Dy2 0.2(4)
O6 Dy1 O2 Dy2 102.4(4)
O5 Dy1 O2 Dy2 59.7(5)
O4 Dy1 O2 Dy2 -99.7(3)
N3 Dy1 O2 Dy2 -176.8(5)
N4 Dy1 O2 Dy2 173.6(3)
O1 Dy1 O3 C34 -81.5(10)
O6 Dy1 O3 C34 -178.8(9)
O5 Dy1 O3 C34 -168.3(10)
O4 Dy1 O3 C34 13.1(10)
O2 Dy1 O3 C34 -24.2(11)
N3 Dy1 O3 C34 66.9(10)
N4 Dy1 O3 C34 115.8(10)
Dy2 Dy1 O3 C34 -57.9(10)
O3 Dy1 O4 C36 -9.3(11)
O1 Dy1 O4 C36 76.5(11)
O6 Dy1 O4 C36 -178.1(10)
O5 Dy1 O4 C36 -11.6(13)
O2 Dy1 O4 C36 144.9(11)
N3 Dy1 O4 C36 -143.3(11)
N4 Dy1 O4 C36 -84.8(11)
Dy2 Dy1 O4 C36 110.7(11)
O3 Dy1 O5 C39 -178.0(12)
O1 Dy1 O5 C39 93.7(11)
O6 Dy1 O5 C39 -4.3(10)
O4 Dy1 O5 C39 -175.8(10)
O2 Dy1 O5 C39 39.2(13)
N3 Dy1 O5 C39 -60.6(12)
N4 Dy1 O5 C39 -94.6(11)
Dy2 Dy1 O5 C39 71.8(12)
O3 Dy1 O6 C41 19.1(13)
O1 Dy1 O6 C41 -75.4(11)
O5 Dy1 O6 C41 8.5(10)
O4 Dy1 O6 C41 -179.7(9)
O2 Dy1 O6 C41 -143.3(11)
N3 Dy1 O6 C41 146.3(11)
N4 Dy1 O6 C41 82.6(11)
Dy2 Dy1 O6 C41 -109.7(10)
O2 Dy2 O7 C44 82.5(10)
O10 Dy2 O7 C44 -179.0(9)
O9 Dy2 O7 C44 169.2(11)
O8 Dy2 O7 C44 -12.8(10)
O1 Dy2 O7 C44 24.0(12)
N1 Dy2 O7 C44 -65.7(11)
N2 Dy2 O7 C44 -114.9(10)
Dy1 Dy2 O7 C44 58.8(10)
O7 Dy2 O8 C46 11.6(12)
O2 Dy2 O8 C46 -74.5(12)
O10 Dy2 O8 C46 178.4(11)
O9 Dy2 O8 C46 14.9(15)
O1 Dy2 O8 C46 -143.1(12)
N1 Dy2 O8 C46 145.8(12)
N2 Dy2 O8 C46 86.9(12)
Dy1 Dy2 O8 C46 -108.6(12)
O7 Dy2 O9 C49 -179.3(11)
O2 Dy2 O9 C49 -90.5(11)
O10 Dy2 O9 C49 7.8(10)
O8 Dy2 O9 C49 177.4(10)
O1 Dy2 O9 C49 -35.2(13)
N1 Dy2 O9 C49 63.2(12)
N2 Dy2 O9 C49 98.0(11)
Dy1 Dy2 O9 C49 -68.3(11)
O7 Dy2 O10 C51 -20.6(14)
O2 Dy2 O10 C51 75.1(12)
O9 Dy2 O10 C51 -8.7(11)
O8 Dy2 O10 C51 -178.7(10)
O1 Dy2 O10 C51 143.4(12)
N1 Dy2 O10 C51 -146.9(12)
N2 Dy2 O10 C51 -83.0(11)
Dy1 Dy2 O10 C51 109.4(11)
O7 Dy2 N1 C8 -48.1(11)
O2 Dy2 N1 C8 -175.9(9)
O10 Dy2 N1 C8 99.0(10)
O9 Dy2 N1 C8 45.5(11)
O8 Dy2 N1 C8 -100.6(10)
O1 Dy2 N1 C8 179.8(11)
N2 Dy2 N1 C8 7.8(9)
Dy1 Dy2 N1 C8 -178.5(9)
O7 Dy2 N1 C9 126.7(8)
O2 Dy2 N1 C9 -1.1(11)
O10 Dy2 N1 C9 -86.2(8)
O9 Dy2 N1 C9 -139.7(8)
O8 Dy2 N1 C9 74.2(8)
O1 Dy2 N1 C9 -5.4(8)
N2 Dy2 N1 C9 -177.4(9)
Dy1 Dy2 N1 C9 -3.7(8)
O7 Dy2 N2 C10 128.9(9)
O2 Dy2 N2 C10 -178.2(9)
O10 Dy2 N2 C10 -82.4(9)
O9 Dy2 N2 C10 -154.8(9)
O8 Dy2 N2 C10 60.3(9)
O1 Dy2 N2 C10 -14.8(10)
N1 Dy2 N2 C10 -5.0(9)
Dy1 Dy2 N2 C10 -29.1(14)
O7 Dy2 N2 C11 -57.9(8)
O2 Dy2 N2 C11 -5.0(13)
O10 Dy2 N2 C11 90.8(8)
O9 Dy2 N2 C11 18.4(8)
O8 Dy2 N2 C11 -126.5(8)
O1 Dy2 N2 C11 158.4(8)
N1 Dy2 N2 C11 168.2(9)
Dy1 Dy2 N2 C11 144.1(7)
O3 Dy1 N3 C24 47.9(10)
O1 Dy1 N3 C24 175.7(8)
O6 Dy1 N3 C24 -99.8(9)
O5 Dy1 N3 C24 -44.9(10)
O4 Dy1 N3 C24 101.1(9)
O2 Dy1 N3 C24 -179.9(10)
N4 Dy1 N3 C24 -8.1(9)
Dy2 Dy1 N3 C24 178.2(9)
O3 Dy1 N3 C25 -128.7(7)
O1 Dy1 N3 C25 -0.9(10)
O6 Dy1 N3 C25 83.6(8)
O5 Dy1 N3 C25 138.5(7)
O4 Dy1 N3 C25 -75.5(8)
O2 Dy1 N3 C25 3.5(7)
N4 Dy1 N3 C25 175.3(9)
Dy2 Dy1 N3 C25 1.6(8)
O3 Dy1 N4 C26 -127.7(8)
O1 Dy1 N4 C26 179.9(8)
O6 Dy1 N4 C26 83.6(9)
O5 Dy1 N4 C26 157.1(9)
O4 Dy1 N4 C26 -58.8(9)
O2 Dy1 N4 C26 16.5(10)
N3 Dy1 N4 C26 6.5(8)
Dy2 Dy1 N4 C26 30.3(13)
O3 Dy1 N4 C27 54.9(9)
O1 Dy1 N4 C27 2.5(13)
O6 Dy1 N4 C27 -93.8(9)
O5 Dy1 N4 C27 -20.3(9)
O4 Dy1 N4 C27 123.8(8)
O2 Dy1 N4 C27 -160.9(8)
N3 Dy1 N4 C27 -170.9(9)
Dy2 Dy1 N4 C27 -147.1(7)
Dy1 O1 C1 C2 8.6(18)
Dy2 O1 C1 C2 -177.8(9)
Dy1 O1 C1 C9 -172.6(7)
Dy2 O1 C1 C9 1.1(13)
O1 C1 C2 C3 -177.8(11)
C9 C1 C2 C3 3.4(17)
C1 C2 C3 C4 -1.6(17)
C2 C3 C4 C5 -1.0(17)
C3 C4 C5 C9 1.6(16)
C3 C4 C5 C6 -177.0(10)
C4 C5 C6 C7 177.1(11)
C9 C5 C6 C7 -1.5(16)
C5 C6 C7 C8 -2.8(17)
C9 N1 C8 C7 -3.3(19)
Dy2 N1 C8 C7 171.4(10)
C9 N1 C8 C10 175.6(11)
Dy2 N1 C8 C10 -9.8(16)
C6 C7 C8 N1 5.4(19)
C6 C7 C8 C10 -173.4(12)
C8 N1 C9 C5 -1.5(16)
Dy2 N1 C9 C5 -176.5(8)
C8 N1 C9 C1 -176.7(10)
Dy2 N1 C9 C1 8.3(13)
C4 C5 C9 N1 -175.0(10)
C6 C5 C9 N1 3.7(15)
C4 C5 C9 C1 0.2(16)
C6 C5 C9 C1 178.9(10)
C2 C1 C9 N1 172.6(10)
O1 C1 C9 N1 -6.3(16)
C2 C1 C9 C5 -2.7(16)
O1 C1 C9 C5 178.4(10)
C11 N2 C10 C8 -171.6(11)
Dy2 N2 C10 C8 2.6(16)
N1 C8 C10 N2 4.1(19)
C7 C8 C10 N2 -177.0(12)
C10 N2 C11 C16 -146.1(12)
Dy2 N2 C11 C16 40.8(14)
C10 N2 C11 C12 37.4(16)
Dy2 N2 C11 C12 -135.7(10)
C16 C11 C12 C13 5(2)
N2 C11 C12 C13 -178.7(12)
C11 C12 C13 C14 -3(2)
C12 C13 C14 C15 -2(2)
C12 C13 C14 F1 -177.1(11)
F1 C14 C15 C16 179.6(11)
C13 C14 C15 C16 5(2)
C12 C11 C16 C15 -2.4(19)
N2 C11 C16 C15 -178.8(10)
C14 C15 C16 C11 -2.5(19)
Dy2 O2 C17 C18 -6.2(16)
Dy1 O2 C17 C18 -179.8(8)
Dy2 O2 C17 C25 173.7(7)
Dy1 O2 C17 C25 0.2(12)
O2 C17 C18 C19 179.1(10)
C25 C17 C18 C19 -0.8(15)
C17 C18 C19 C20 -1.0(17)
C18 C19 C20 C21 2.3(16)
C19 C20 C21 C22 -179.6(10)
C19 C20 C21 C25 -1.9(16)
C20 C21 C22 C23 -175.8(11)
C25 C21 C22 C23 6.5(15)
C21 C22 C23 C24 -5.2(17)
C25 N3 C24 C23 1.1(17)
Dy1 N3 C24 C23 -175.4(9)
C25 N3 C24 C26 -174.7(11)
Dy1 N3 C24 C26 8.8(15)
C22 C23 C24 N3 1.4(18)
C22 C23 C24 C26 177.0(11)
C24 N3 C25 C17 178.4(9)
Dy1 N3 C25 C17 -4.8(12)
C24 N3 C25 C21 0.3(15)
Dy1 N3 C25 C21 177.1(7)
O2 C17 C25 N3 3.2(14)
C18 C17 C25 N3 -176.9(9)
O2 C17 C25 C21 -178.7(9)
C18 C17 C25 C21 1.2(14)
C22 C21 C25 N3 -4.0(15)
C20 C21 C25 N3 178.1(10)
C22 C21 C25 C17 178.0(9)
C20 C21 C25 C17 0.1(15)
C27 N4 C26 C24 172.5(11)
Dy1 N4 C26 C24 -5.3(15)
N3 C24 C26 N4 -1.5(18)
C23 C24 C26 N4 -177.5(12)
C26 N4 C27 C28 -41.4(16)
Dy1 N4 C27 C28 136.0(10)
C26 N4 C27 C32 145.1(11)
Dy1 N4 C27 C32 -37.5(14)
C32 C27 C28 C29 -3(2)
N4 C27 C28 C29 -176.7(12)
C27 C28 C29 C30 2(2)
C28 C29 C30 F2 -177.8(13)
C28 C29 C30 C31 -2(2)
C29 C30 C31 C32 4(2)
F2 C30 C31 C32 179.4(12)
C30 C31 C32 C27 -4.8(19)
C28 C27 C32 C31 4.7(18)
N4 C27 C32 C31 178.4(10)
Dy1 O3 C34 C35 -10.4(19)
Dy1 O3 C34 C33 173.8(6)
F5 C33 C34 O3 78.2(14)
F3 C33 C34 O3 -41.5(14)
F4 C33 C34 O3 -161.2(10)
F5 C33 C34 C35 -98.0(14)
F3 C33 C34 C35 142.3(11)
F4 C33 C34 C35 22.5(17)
O3 C34 C35 C36 -4(2)
C33 C34 C35 C36 171.8(11)
Dy1 O4 C36 C35 2(2)
Dy1 O4 C36 C37 -178.0(7)
C34 C35 C36 O4 8(2)
C34 C35 C36 C37 -172.1(11)
Dy1 O5 C39 C40 0.1(19)
Dy1 O5 C39 C38 178.7(7)
F7A C38 C39 O5 21.9(14)
F8A C38 C39 O5 146.2(11)
F6A C38 C39 O5 -97.0(12)
F7A C38 C39 C40 -159.5(11)
F8A C38 C39 C40 -35.2(14)
F6A C38 C39 C40 81.6(12)
O5 C39 C40 C41 3.5(18)
C38 C39 C40 C41 -175.0(10)
Dy1 O6 C41 C40 -9.1(19)
Dy1 O6 C41 C42 175.2(6)
C39 C40 C41 O6 1.0(19)
C39 C40 C41 C42 176.6(10)
O6 C41 C42 F6B 81.3(13)
C40 C41 C42 F6B -94.9(13)
O6 C41 C42 F8B -156.0(12)
C40 C41 C42 F8B 27.8(15)
O6 C41 C42 F7B -38.2(14)
C40 C41 C42 F7B 145.6(12)
Dy2 O7 C44 C45 11(2)
Dy2 O7 C44 C43 -173.6(6)
F11 C43 C44 O7 43.7(14)
F10 C43 C44 O7 162.0(10)
F9 C43 C44 O7 -77.2(13)
F11 C43 C44 C45 -140.6(13)
F10 C43 C44 C45 -22.4(17)
F9 C43 C44 C45 98.4(14)
O7 C44 C45 C46 0(2)
C43 C44 C45 C46 -174.9(12)
Dy2 O8 C46 C45 -8(2)
Dy2 O8 C46 C47 177.5(8)
C44 C45 C46 O8 -1(2)
C44 C45 C46 C47 172.7(13)
Dy2 O9 C49 C50 -6(2)
Dy2 O9 C49 C48 177.3(7)
F13 C48 C49 O9 -24.9(16)
F14 C48 C49 O9 -148.1(11)
F12 C48 C49 O9 97.2(13)
F13 C48 C49 C50 157.9(12)
F14 C48 C49 C50 34.7(16)
F12 C48 C49 C50 -80.1(14)
O9 C49 C50 C51 -1(2)
C48 C49 C50 C51 175.8(11)
Dy2 O10 C51 C50 6.7(19)
Dy2 O10 C51 C52 -172.5(7)
C49 C50 C51 O10 0.8(19)
C49 C50 C51 C52 180.0(11)

_cod_duplicate_entry 4346407
